data_4131956
loop_
_publ_author_name
'Miloserdov, Fedor M.'
'Kirillova, Mariia S.'
'Muratore, Michael E.'
'Echavarren, Antonio M.'

_publ_section_title
;
 Unified Total Synthesis of Pyrroloazocine Indole Alkaloids Sheds Light on
 Their Biosynthetic Relationship.
;
_journal_issue 16
_journal_name_full 'Journal of the American Chemical Society'
_journal_page_first 5393
_journal_page_last 5400
_journal_paper_doi 10.1021/jacs.7b13484
_journal_volume 140
_journal_year 2018
_chemical_formula_sum 'C23 H27 Cl3 N2 O6'
_chemical_formula_weight 533.81
_space_group_IT_number 14
_space_group_name_Hall '-P 2yn'
_space_group_name_H-M_alt 'P 1 21/n 1'
_symmetry_cell_setting monoclinic
_symmetry_space_group_name_H-M 'P 1 21/n 1'
_atom_sites_solution_hydrogens geom
_audit_creation_method SHELXL-2014/7
_cell_angle_alpha 90
_cell_angle_beta 96.855(7)
_cell_angle_gamma 90
_cell_formula_units_Z 4
_cell_length_a 11.2210(8)
_cell_length_b 7.2383(5)
_cell_length_c 29.137(3)
_cell_measurement_reflns_used 5915
_cell_measurement_temperature 100(2)
_cell_measurement_theta_max 28.345
_cell_measurement_theta_min 2.817
_cell_volume 2349.6(3)
_computing_cell_refinement 'CrysAlisPro 1.171.39.12b (Rigaku OD, 2015)'
_computing_data_collection 'CrysAlisPro 1.171.39.12b (Rigaku OD, 2015)'
_computing_data_reduction 'CrysAlisPro 1.171.39.12b (Rigaku OD, 2015)'
_computing_molecular_graphics
;
 SHELXle: C.B. Huebschle, G.M. Sheldrick & B. Dittrich
 J.Appl.Cryst. (2011) 44, 1281-1284.
;
_computing_publication_material 'XCIF, SHELXL-2014/7 (Sheldrick, 2014)'
_computing_structure_refinement 'SHELXL-2014/7 (Sheldrick, 2014)'
_computing_structure_solution 'SHELXT V2014/4 (Sheldrick 2014)'
_diffrn_ambient_temperature 100(2)
_diffrn_detector_area_resol_mean 512
_diffrn_detector_type 'PILATUS 200K'
_diffrn_measured_fraction_theta_full 0.998
_diffrn_measured_fraction_theta_max 0.909
_diffrn_measurement_device_type '1/4chi goniometer'
_diffrn_measurement_method
;
 Fullsphere data collection, phi and omega scans
;
_diffrn_measurement_specimen_support 'magnetic support with MicroMount'
_diffrn_radiation_monochromator 'Confocal Max Flux optic'
_diffrn_radiation_type MoK\a
_diffrn_radiation_wavelength 0.7107
_diffrn_reflns_av_unetI/netI 0.0961
_diffrn_reflns_Laue_measured_fraction_full 0.998
_diffrn_reflns_Laue_measured_fraction_max 0.909
_diffrn_reflns_limit_h_max 14
_diffrn_reflns_limit_h_min -14
_diffrn_reflns_limit_k_max 9
_diffrn_reflns_limit_k_min -9
_diffrn_reflns_limit_l_max 36
_diffrn_reflns_limit_l_min -38
_diffrn_reflns_number 5915
_diffrn_reflns_point_group_measured_fraction_full 0.998
_diffrn_reflns_point_group_measured_fraction_max 0.909
_diffrn_reflns_theta_full 25.242
_diffrn_reflns_theta_max 28.345
_diffrn_reflns_theta_min 2.817
_diffrn_source 'Microfocus rotating anode X-ray tube'
_diffrn_source_current 24
_diffrn_source_power 50
_diffrn_source_size '0.2 mm x 0.2 mm fine focus'
_diffrn_source_type 'Rigaku MicroMax-007HF'
_exptl_absorpt_coefficient_mu 0.434
_exptl_absorpt_correction_T_max 0.987
_exptl_absorpt_correction_T_min 0.759
_exptl_absorpt_correction_type empirical
_exptl_absorpt_process_details
;
CrysAlisPro 1.171.39.12b (Rigaku Oxford Diffraction, 2015)
Empirical absorption correction using spherical harmonics,
 implemented in SCALE3 ABSPACK scaling algorithm.
;
_exptl_crystal_colour colourless
_exptl_crystal_density_diffrn 1.509
_exptl_crystal_description block
_exptl_crystal_F_000 1112
_exptl_crystal_size_max 0.15
_exptl_crystal_size_mid 0.06
_exptl_crystal_size_min 0.03
_refine_diff_density_max 0.470
_refine_diff_density_min -0.525
_refine_diff_density_rms 0.104
_refine_ls_extinction_method none
_refine_ls_goodness_of_fit_ref 1.066
_refine_ls_hydrogen_treatment constr
_refine_ls_matrix_type full
_refine_ls_number_parameters 311
_refine_ls_number_reflns 5915
_refine_ls_number_restraints 0
_refine_ls_restrained_S_all 1.066
_refine_ls_R_factor_all 0.0984
_refine_ls_R_factor_gt 0.0623
_refine_ls_shift/su_max 0.000
_refine_ls_shift/su_mean 0.000
_refine_ls_structure_factor_coef Fsqd
_refine_ls_weighting_details 'w=1/[\s^2^(Fo^2^)+(0.0839P)^2^+0.0575P] where P=(Fo^2^+2Fc^2^)/3'
_refine_ls_weighting_scheme calc
_refine_ls_wR_factor_gt 0.1451
_refine_ls_wR_factor_ref 0.1645
_reflns_Friedel_coverage 0.000
_reflns_number_gt 4083
_reflns_number_total 5915
_reflns_threshold_expression 'I > 2\s(I)'
_cod_data_source_file ja7b13484_si_004.cif
_cod_data_source_block KMS-G791-OHtwin1_hklf5
_cod_depositor_comments
;
The following automatic conversions were performed:

data item '_symmetry_cell_setting' value 'Monoclinic' was changed to
'monoclinic' in accordance with the
/home/saulius/struct/COD-crude-data/automatic-downloads/DataCite-retrospective/ACS/depositions/lib/dictionaries/cif_core.dic
dictionary named 'cif_core.dic' version 2.4.2 last updated on
2011-04-26.

Automatic conversion script
Id: cif_fix_values 6909 2019-04-08 15:41:33Z antanas 
;
_cod_original_sg_symbol_H-M P2(1)/n
_cod_database_code 4131956
_shelx_shelxl_version_number 2014/7
_shelx_space_group_comment
;
The symmetry employed for this shelxl refinement is uniquely defined
by the following loop, which should always be used as a source of
symmetry information in preference to the above space-group names.
They are only intended as comments.
;
_shelx_estimated_absorpt_t_min 0.938
_shelx_estimated_absorpt_t_max 0.987

loop_
_space_group_symop_operation_xyz
'x, y, z'
'-x+1/2, y+1/2, -z+1/2'
'-x, -y, -z'
'x-1/2, -y-1/2, z-1/2'

loop_
_atom_site_label
_atom_site_type_symbol
_atom_site_fract_x
_atom_site_fract_y
_atom_site_fract_z
_atom_site_U_iso_or_equiv
_atom_site_adp_type
_atom_site_occupancy
_atom_site_site_symmetry_order
_atom_site_calc_flag
_atom_site_refinement_flags_posn
_atom_site_refinement_flags_adp
N1 N 0.4982(3) 0.8775(5) 0.63580(12) 0.0106(8) Uani 1 1 d . .
N2 N 0.5532(3) 0.6873(5) 0.79761(13) 0.0140(8) Uani 1 1 d . .
O1 O 0.5944(2) 0.5333(4) 0.67429(11) 0.0144(7) Uani 1 1 d . .
H1O H 0.5825 0.4256 0.6663 0.022 Uiso 1 1 calc R U
O2 O 0.6518(3) 0.5115(5) 0.85601(11) 0.0215(7) Uani 1 1 d . .
O3 O 0.5676(3) 1.1702(4) 0.64990(11) 0.0150(7) Uani 1 1 d . .
O4 O 0.5137(3) 1.0729(4) 0.57681(11) 0.0182(7) Uani 1 1 d . .
O5 O 0.2062(3) 0.8073(4) 0.69640(11) 0.0174(7) Uani 1 1 d . .
O6 O 0.2579(2) 1.0147(4) 0.64541(11) 0.0162(7) Uani 1 1 d . .
C1 C 0.4225(4) 0.7478(6) 0.60993(16) 0.0131(9) Uani 1 1 d . .
C2 C 0.3702(4) 0.7556(6) 0.56446(16) 0.0148(10) Uani 1 1 d . .
H2 H 0.3874 0.8515 0.5451 0.018 Uiso 1 1 calc R U
C3 C 0.2904(4) 0.6135(6) 0.54858(18) 0.0187(10) Uani 1 1 d . .
H3 H 0.2536 0.6164 0.5182 0.022 Uiso 1 1 calc R U
C4 C 0.2652(4) 0.4690(7) 0.57724(17) 0.0195(11) Uani 1 1 d . .
H4 H 0.2115 0.3771 0.5661 0.023 Uiso 1 1 calc R U
C5 C 0.3202(4) 0.4616(6) 0.62247(17) 0.0181(10) Uani 1 1 d . .
H5 H 0.3043 0.3646 0.6418 0.022 Uiso 1 1 calc R U
C6 C 0.3994(4) 0.6017(6) 0.63845(16) 0.0137(10) Uani 1 1 d . .
C7 C 0.4827(4) 0.6173(6) 0.68245(16) 0.0147(10) Uani 1 1 d . .
C8 C 0.4408(4) 0.5265(6) 0.72581(15) 0.0144(10) Uani 1 1 d . .
H8A H 0.3711 0.5934 0.7337 0.017 Uiso 1 1 calc R U
H8B H 0.4153 0.4012 0.7180 0.017 Uiso 1 1 calc R U
C9 C 0.5335(4) 0.5195(6) 0.76838(16) 0.0136(9) Uani 1 1 d . .
H9A H 0.5110 0.4199 0.7879 0.016 Uiso 1 1 calc R U
H9B H 0.6098 0.4860 0.7582 0.016 Uiso 1 1 calc R U
C10 C 0.6148(4) 0.6630(7) 0.83980(16) 0.0150(10) Uani 1 1 d . .
C11 C 0.6305(4) 0.8467(7) 0.86431(16) 0.0197(10) Uani 1 1 d . .
H11A H 0.7112 0.8942 0.8640 0.024 Uiso 1 1 calc R U
H11B H 0.6129 0.8374 0.8960 0.024 Uiso 1 1 calc R U
C12 C 0.5390(4) 0.9667(7) 0.83563(16) 0.0195(10) Uani 1 1 d . .
H12A H 0.5657 1.0941 0.8358 0.023 Uiso 1 1 calc R U
H12B H 0.4620 0.9616 0.8475 0.023 Uiso 1 1 calc R U
C13 C 0.5299(4) 0.8855(6) 0.78672(16) 0.0134(9) Uani 1 1 d . .
C14 C 0.6239(4) 0.9680(6) 0.75876(15) 0.0156(10) Uani 1 1 d . .
H14A H 0.7019 0.9620 0.7770 0.019 Uiso 1 1 calc R U
H14B H 0.6051 1.0972 0.7527 0.019 Uiso 1 1 calc R U
C15 C 0.6304(4) 0.8687(6) 0.71274(15) 0.0140(9) Uani 1 1 d . .
H15A H 0.6732 0.7532 0.7186 0.017 Uiso 1 1 calc R U
H15B H 0.6758 0.9443 0.6935 0.017 Uiso 1 1 calc R U
C16 C 0.5061(4) 0.8279(6) 0.68608(15) 0.0115(9) Uani 1 1 d . .
C17 C 0.4055(4) 0.9380(6) 0.70728(15) 0.0128(9) Uani 1 1 d . .
H17 H 0.4230 1.0684 0.7020 0.015 Uiso 1 1 calc R U
C18 C 0.4052(4) 0.9206(6) 0.76002(15) 0.0149(9) Uani 1 1 d . .
H18A H 0.3727 1.0333 0.7715 0.018 Uiso 1 1 calc R U
H18B H 0.3524 0.8200 0.7662 0.018 Uiso 1 1 calc R U
C19 C 0.5289(4) 1.0520(6) 0.62298(16) 0.0128(9) Uani 1 1 d . .
C20 C 0.5534(4) 1.2481(6) 0.56073(17) 0.0195(11) Uani 1 1 d . .
H20A H 0.5310 1.2577 0.5280 0.029 Uiso 1 1 calc R U
H20B H 0.6391 1.2569 0.5674 0.029 Uiso 1 1 calc R U
H20C H 0.5165 1.3463 0.5761 0.029 Uiso 1 1 calc R U
C21 C 0.2789(4) 0.9082(6) 0.68346(16) 0.0134(9) Uani 1 1 d . .
C22 C 0.1445(4) 0.9788(7) 0.61739(17) 0.0227(11) Uani 1 1 d . .
H22A H 0.1352 1.0624 0.5916 0.034 Uiso 1 1 calc R U
H22B H 0.0798 0.9963 0.6357 0.034 Uiso 1 1 calc R U
H22C H 0.1435 0.8539 0.6063 0.034 Uiso 1 1 calc R U
C1A C 0.8359(4) 0.8086(7) 0.55461(17) 0.0245(11) Uani 1 1 d . .
H1A H 0.8595 0.8529 0.5862 0.029 Uiso 1 1 calc R U
Cl1A Cl 0.69484(12) 0.7023(2) 0.55251(6) 0.0446(4) Uani 1 1 d . .
Cl2A Cl 0.94521(10) 0.64894(18) 0.54036(5) 0.0272(3) Uani 1 1 d . .
Cl3A Cl 0.83149(17) 0.9981(2) 0.51680(6) 0.0532(5) Uani 1 1 d . .

loop_
_atom_site_aniso_label
_atom_site_aniso_U_11
_atom_site_aniso_U_22
_atom_site_aniso_U_33
_atom_site_aniso_U_23
_atom_site_aniso_U_13
_atom_site_aniso_U_12
N1 0.0138(17) 0.0073(18) 0.0110(19) -0.0012(15) 0.0024(15) -0.0060(14)
N2 0.0135(17) 0.015(2) 0.014(2) 0.0004(16) 0.0034(15) 0.0015(15)
O1 0.0135(14) 0.0076(15) 0.0225(18) -0.0056(14) 0.0034(13) 0.0011(12)
O2 0.0198(16) 0.0240(19) 0.0208(18) 0.0082(16) 0.0031(15) 0.0052(15)
O3 0.0199(15) 0.0090(15) 0.0160(17) -0.0016(14) 0.0022(13) -0.0014(13)
O4 0.0237(17) 0.0144(17) 0.0168(18) 0.0024(14) 0.0039(14) -0.0034(13)
O5 0.0153(15) 0.0147(17) 0.0230(19) 0.0015(14) 0.0060(13) -0.0016(13)
O6 0.0134(15) 0.0135(16) 0.0215(18) 0.0034(15) 0.0011(13) -0.0002(13)
C1 0.012(2) 0.011(2) 0.017(2) 0.0011(19) 0.0043(18) 0.0039(17)
C2 0.017(2) 0.014(2) 0.014(2) -0.0042(19) 0.0038(19) 0.0010(18)
C3 0.018(2) 0.017(2) 0.021(3) -0.006(2) 0.003(2) -0.0020(19)
C4 0.014(2) 0.018(3) 0.025(3) -0.008(2) -0.002(2) -0.0027(19)
C5 0.014(2) 0.013(2) 0.028(3) 0.000(2) 0.003(2) -0.0015(18)
C6 0.011(2) 0.011(2) 0.019(2) -0.0047(19) 0.0035(18) 0.0014(17)
C7 0.0099(19) 0.015(2) 0.020(2) 0.0018(19) 0.0028(18) -0.0035(18)
C8 0.016(2) 0.012(2) 0.016(2) -0.0041(19) 0.0026(18) 0.0015(18)
C9 0.014(2) 0.007(2) 0.020(2) 0.0015(19) 0.0023(19) -0.0013(18)
C10 0.011(2) 0.018(2) 0.017(2) -0.001(2) 0.0049(18) -0.0005(19)
C11 0.020(2) 0.024(3) 0.015(2) -0.003(2) 0.004(2) 0.001(2)
C12 0.020(2) 0.018(3) 0.020(3) -0.004(2) 0.000(2) 0.003(2)
C13 0.014(2) 0.011(2) 0.015(2) 0.0022(18) 0.0033(18) -0.0004(17)
C14 0.015(2) 0.016(2) 0.015(2) 0.001(2) -0.0018(18) 0.0008(19)
C15 0.012(2) 0.013(2) 0.017(2) -0.0060(19) -0.0008(18) -0.0011(18)
C16 0.012(2) 0.011(2) 0.012(2) -0.0029(18) 0.0028(18) -0.0003(18)
C17 0.013(2) 0.011(2) 0.013(2) 0.0000(18) -0.0037(18) 0.0011(18)
C18 0.014(2) 0.015(2) 0.016(2) -0.0028(19) 0.0025(19) -0.0017(18)
C19 0.015(2) 0.007(2) 0.017(2) -0.0016(19) 0.0033(19) 0.0040(17)
C20 0.030(3) 0.009(2) 0.021(3) 0.004(2) 0.010(2) -0.0019(19)
C21 0.014(2) 0.008(2) 0.019(3) -0.0051(19) 0.0060(19) 0.0008(18)
C22 0.022(2) 0.024(3) 0.021(3) -0.003(2) -0.001(2) -0.002(2)
C1A 0.029(3) 0.024(3) 0.021(3) 0.001(2) 0.006(2) -0.001(2)
Cl1A 0.0268(7) 0.0461(9) 0.0622(11) -0.0214(8) 0.0108(7) -0.0028(7)
Cl2A 0.0242(6) 0.0274(7) 0.0303(7) 0.0001(6) 0.0046(5) 0.0050(6)
Cl3A 0.0828(12) 0.0365(9) 0.0452(9) 0.0195(8) 0.0273(9) 0.0270(9)

loop_
_atom_type_symbol
_atom_type_description
_atom_type_scat_dispersion_real
_atom_type_scat_dispersion_imag
_atom_type_scat_source
C C 0.0033 0.0016 'International Tables Vol C Tables 4.2.6.8 and 6.1.1.4'
H H 0.0000 0.0000 'International Tables Vol C Tables 4.2.6.8 and 6.1.1.4'
N N 0.0061 0.0033 'International Tables Vol C Tables 4.2.6.8 and 6.1.1.4'
O O 0.0106 0.0060 'International Tables Vol C Tables 4.2.6.8 and 6.1.1.4'
Cl Cl 0.1484 0.1585 'International Tables Vol C Tables 4.2.6.8 and 6.1.1.4'

loop_
_geom_angle_atom_site_label_1
_geom_angle_atom_site_label_2
_geom_angle_atom_site_label_3
_geom_angle
C19 N1 C1 128.1(4)
C19 N1 C16 119.9(4)
C1 N1 C16 108.8(3)
C10 N2 C9 116.2(4)
C10 N2 C13 112.3(4)
C9 N2 C13 131.1(4)
C19 O4 C20 114.7(4)
C21 O6 C22 114.6(4)
C2 C1 C6 121.1(4)
C2 C1 N1 129.7(4)
C6 C1 N1 109.2(4)
C1 C2 C3 117.8(5)
C4 C3 C2 121.4(5)
C5 C4 C3 120.1(4)
C4 C5 C6 118.9(4)
C1 C6 C5 120.8(4)
C1 C6 C7 108.2(4)
C5 C6 C7 130.5(4)
O1 C7 C6 107.0(4)
O1 C7 C8 108.1(3)
C6 C7 C8 116.6(3)
O1 C7 C16 106.5(3)
C6 C7 C16 102.5(4)
C8 C7 C16 115.4(4)
C9 C8 C7 115.8(3)
N2 C9 C8 118.7(4)
O2 C10 N2 124.9(4)
O2 C10 C11 125.6(4)
N2 C10 C11 109.5(4)
C10 C11 C12 102.2(4)
C11 C12 C13 105.0(4)
N2 C13 C14 112.1(4)
N2 C13 C12 100.4(4)
C14 C13 C12 111.8(4)
N2 C13 C18 113.2(4)
C14 C13 C18 108.0(4)
C12 C13 C18 111.2(4)
C13 C14 C15 113.0(4)
C14 C15 C16 113.4(3)
N1 C16 C15 113.0(3)
N1 C16 C7 100.3(3)
C15 C16 C7 111.0(3)
N1 C16 C17 107.6(3)
C15 C16 C17 110.8(4)
C7 C16 C17 113.8(3)
C21 C17 C18 109.3(4)
C21 C17 C16 115.2(4)
C18 C17 C16 116.0(4)
C13 C18 C17 114.1(4)
O3 C19 O4 124.3(4)
O3 C19 N1 123.9(4)
O4 C19 N1 111.7(4)
O5 C21 O6 123.5(4)
O5 C21 C17 125.6(4)
O6 C21 C17 110.9(4)
Cl1A C1A Cl3A 111.3(3)
Cl1A C1A Cl2A 110.7(3)
Cl3A C1A Cl2A 109.4(3)

loop_
_geom_bond_atom_site_label_1
_geom_bond_atom_site_label_2
_geom_bond_distance
N1 C19 1.373(5)
N1 C1 1.420(6)
N1 C16 1.501(6)
N2 C10 1.348(6)
N2 C9 1.485(6)
N2 C13 1.485(6)
O1 C7 1.438(5)
O2 C10 1.246(6)
O3 C19 1.206(5)
O4 C19 1.344(5)
O4 C20 1.440(5)
O5 C21 1.189(5)
O6 C21 1.348(6)
O6 C22 1.451(5)
C1 C2 1.385(7)
C1 C6 1.388(6)
C2 C3 1.405(6)
C3 C4 1.388(7)
C4 C5 1.388(7)
C5 C6 1.392(6)
C6 C7 1.498(6)
C7 C8 1.546(6)
C7 C16 1.548(6)
C8 C9 1.522(6)
C10 C11 1.510(6)
C11 C12 1.516(6)
C12 C13 1.534(6)
C13 C14 1.529(6)
C13 C18 1.539(6)
C14 C15 1.531(6)
C15 C16 1.541(6)
C16 C17 1.568(6)
C17 C21 1.519(6)
C17 C18 1.542(6)
C1A Cl1A 1.755(5)
C1A Cl3A 1.756(5)
C1A Cl2A 1.770(5)

loop_
_geom_torsion_atom_site_label_1
_geom_torsion_atom_site_label_2
_geom_torsion_atom_site_label_3
_geom_torsion_atom_site_label_4
_geom_torsion
C19 N1 C1 C2 6.9(7)
C16 N1 C1 C2 166.2(4)
C19 N1 C1 C6 -170.1(4)
C16 N1 C1 C6 -10.8(5)
C6 C1 C2 C3 1.9(6)
N1 C1 C2 C3 -174.8(4)
C1 C2 C3 C4 -0.6(6)
C2 C3 C4 C5 -0.6(7)
C3 C4 C5 C6 0.6(7)
C2 C1 C6 C5 -2.0(6)
N1 C1 C6 C5 175.3(4)
C2 C1 C6 C7 171.3(4)
N1 C1 C6 C7 -11.5(5)
C4 C5 C6 C1 0.7(6)
C4 C5 C6 C7 -170.8(4)
C1 C6 C7 O1 -83.9(4)
C5 C6 C7 O1 88.5(5)
C1 C6 C7 C8 154.9(4)
C5 C6 C7 C8 -32.7(7)
C1 C6 C7 C16 27.9(4)
C5 C6 C7 C16 -159.7(4)
O1 C7 C8 C9 50.9(5)
C6 C7 C8 C9 171.5(4)
C16 C7 C8 C9 -68.1(5)
C10 N2 C9 C8 165.6(4)
C13 N2 C9 C8 -23.1(6)
C7 C8 C9 N2 80.7(5)
C9 N2 C10 O2 -2.5(6)
C13 N2 C10 O2 -175.5(4)
C9 N2 C10 C11 178.2(3)
C13 N2 C10 C11 5.2(5)
O2 C10 C11 C12 -163.7(4)
N2 C10 C11 C12 15.6(5)
C10 C11 C12 C13 -29.4(5)
C10 N2 C13 C14 95.5(4)
C9 N2 C13 C14 -76.0(5)
C10 N2 C13 C12 -23.3(4)
C9 N2 C13 C12 165.1(4)
C10 N2 C13 C18 -142.0(4)
C9 N2 C13 C18 46.5(6)
C11 C12 C13 N2 31.8(4)
C11 C12 C13 C14 -87.3(5)
C11 C12 C13 C18 151.9(4)
N2 C13 C14 C15 59.0(5)
C12 C13 C14 C15 170.9(4)
C18 C13 C14 C15 -66.4(5)
C13 C14 C15 C16 44.6(5)
C19 N1 C16 C15 -53.5(5)
C1 N1 C16 C15 145.2(4)
C19 N1 C16 C7 -171.7(3)
C1 N1 C16 C7 27.0(4)
C19 N1 C16 C17 69.1(4)
C1 N1 C16 C17 -92.2(4)
C14 C15 C16 N1 133.8(4)
C14 C15 C16 C7 -114.4(4)
C14 C15 C16 C17 13.0(5)
O1 C7 C16 N1 80.2(4)
C6 C7 C16 N1 -32.0(4)
C8 C7 C16 N1 -159.8(3)
O1 C7 C16 C15 -39.4(5)
C6 C7 C16 C15 -151.7(3)
C8 C7 C16 C15 80.5(4)
O1 C7 C16 C17 -165.2(3)
C6 C7 C16 C17 82.5(4)
C8 C7 C16 C17 -45.3(5)
N1 C16 C17 C21 55.9(5)
C15 C16 C17 C21 179.9(4)
C7 C16 C17 C21 -54.2(5)
N1 C16 C17 C18 -174.6(3)
C15 C16 C17 C18 -50.7(5)
C7 C16 C17 C18 75.3(5)
N2 C13 C18 C17 -97.5(4)
C14 C13 C18 C17 27.2(5)
C12 C13 C18 C17 150.3(4)
C21 C17 C18 C13 161.3(4)
C16 C17 C18 C13 29.1(5)
C20 O4 C19 O3 3.0(6)
C20 O4 C19 N1 -175.2(3)
C1 N1 C19 O3 160.5(4)
C16 N1 C19 O3 3.2(6)
C1 N1 C19 O4 -21.2(6)
C16 N1 C19 O4 -178.6(3)
C22 O6 C21 O5 -8.2(6)
C22 O6 C21 C17 172.8(4)
C18 C17 C21 O5 -33.4(6)
C16 C17 C21 O5 99.3(5)
C18 C17 C21 O6 145.6(4)
C16 C17 C21 O6 -81.7(5)
